data_7102749
loop_
_publ_author_name
'Nakano, Keisaku'
'Kawata, Satoshi'
'Yoneda, Ko'
'Fuyuhiro, Akira'
'Yagi, Takashi'
'Nasu, Saburo'
'Morimoto, Syotaro'
'Kaizaki, Sumio'

_publ_section_title
;
 Direct two-step spin-crossover through [HS-HS]...[LS-LS] at the
 plateau in dinuclear diiron(II) complex
 [{Fe(NCBH3)(4phpy)}2(mu-bpypz)2].
;
_journal_issue 24
_journal_name_full 'Chemical communications (Cambridge, England)'
_journal_page_first 2892
_journal_page_last 2893
_journal_paper_doi 10.1039/b411190g
_journal_year 2004
_chemical_formula_sum 'C50 H42 B2 Fe2 N12'
_chemical_formula_weight 944.28
_chemical_name_systematic
;
?
;
_space_group_IT_number 2
_symmetry_cell_setting triclinic
_symmetry_Int_Tables_number 2
_symmetry_space_group_name_Hall '-P 1'
_symmetry_space_group_name_H-M 'P -1'
_atom_sites_solution_hydrogens geom
_atom_sites_solution_primary direct
_atom_sites_solution_secondary difmap
_audit_creation_method SHELXL-97
_cell_angle_alpha 92.519(6)
_cell_angle_beta 108.793(9)
_cell_angle_gamma 105.710(5)
_cell_formula_units_Z 1
_cell_length_a 9.4567(2)
_cell_length_b 10.7576(6)
_cell_length_c 13.1355(5)
_cell_measurement_reflns_used 7264
_cell_measurement_temperature 296(2)
_cell_measurement_theta_max 27.4
_cell_measurement_theta_min 2.4
_cell_volume 1205.11(9)
_computing_cell_refinement 'CrystalClear (Rigaku Corp.,2000)'
_computing_data_collection 'CrystalClear (Rigaku Corp.,2000)'
_computing_data_reduction 'CrystalClear (Rigaku Corp.,2000)'
_computing_structure_refinement 'SHELXL-97 (Sheldrick, 1997)'
_computing_structure_solution 'SHELXS-97 (Sheldrick, 1990)'
_diffrn_ambient_temperature 296(2)
_diffrn_detector_area_resol_mean 10.00
_diffrn_measured_fraction_theta_full 0.948
_diffrn_measured_fraction_theta_max 0.948
_diffrn_measurement_device_type 'Rigaku RAXIS-RAPID'
_diffrn_measurement_method \w
_diffrn_radiation_monochromator graphite
_diffrn_radiation_source 'fine-focus sealed tube'
_diffrn_radiation_type MoK\a
_diffrn_radiation_wavelength 0.71069
_diffrn_reflns_av_R_equivalents 0.0361
_diffrn_reflns_av_sigmaI/netI 0.0567
_diffrn_reflns_limit_h_max 12
_diffrn_reflns_limit_h_min -11
_diffrn_reflns_limit_k_max 13
_diffrn_reflns_limit_k_min -13
_diffrn_reflns_limit_l_max 17
_diffrn_reflns_limit_l_min -17
_diffrn_reflns_number 10582
_diffrn_reflns_theta_full 27.48
_diffrn_reflns_theta_max 27.48
_diffrn_reflns_theta_min 1.65
_exptl_absorpt_coefficient_mu 0.650
_exptl_absorpt_correction_T_max 0.937
_exptl_absorpt_correction_T_min 0.752
_exptl_absorpt_correction_type multi-scan
_exptl_crystal_colour red
_exptl_crystal_density_diffrn 1.301
_exptl_crystal_density_method 'not measured'
_exptl_crystal_description block
_exptl_crystal_F_000 488
_exptl_crystal_size_max 0.20
_exptl_crystal_size_mid 0.20
_exptl_crystal_size_min 0.10
_refine_diff_density_max 0.953
_refine_diff_density_min -0.518
_refine_diff_density_rms 0.176
_refine_ls_extinction_method none
_refine_ls_goodness_of_fit_ref 1.000
_refine_ls_hydrogen_treatment mixed
_refine_ls_matrix_type full
_refine_ls_number_parameters 299
_refine_ls_number_reflns 5236
_refine_ls_number_restraints 0
_refine_ls_restrained_S_all 1.000
_refine_ls_R_factor_all 0.0959
_refine_ls_R_factor_gt 0.0560
_refine_ls_shift/su_max 0.000
_refine_ls_shift/su_mean 0.000
_refine_ls_structure_factor_coef Fsqd
_refine_ls_weighting_details 'calc w=1/[\s^2^(Fo^2^)+(0.0965P)^2^+0.0000P] where P=(Fo^2^+2Fc^2^)/3'
_refine_ls_weighting_scheme calc
_refine_ls_wR_factor_gt 0.1445
_refine_ls_wR_factor_ref 0.1638
_reflns_number_gt 3346
_reflns_number_total 5236
_reflns_threshold_expression >2sigma(I)
_cod_data_source_file b411190g.txt
_cod_data_source_block shelxl
_cod_database_code 7102749

loop_
_symmetry_equiv_pos_as_xyz
'x, y, z'
'-x, -y, -z'

loop_
_atom_site_label
_atom_site_type_symbol
_atom_site_fract_x
_atom_site_fract_y
_atom_site_fract_z
_atom_site_U_iso_or_equiv
_atom_site_adp_type
_atom_site_occupancy
_atom_site_symmetry_multiplicity
_atom_site_calc_flag
_atom_site_refinement_flags
Fe1 Fe 0.50620(5) -0.18932(4) 0.45813(4) 0.05097(19) Uani 1 1 d .
N1 N 0.7293(3) -0.2399(3) 0.5087(2) 0.0587(7) Uani 1 1 d .
N2 N 0.6781(3) -0.0162(2) 0.5460(2) 0.0493(6) Uani 1 1 d .
N3 N 0.6728(3) 0.1047(2) 0.5737(2) 0.0504(6) Uani 1 1 d .
N4 N 0.7080(4) 0.3466(3) 0.6532(2) 0.0642(8) Uani 1 1 d .
N5 N 0.4644(4) -0.2763(3) 0.5935(3) 0.0674(8) Uani 1 1 d .
N6 N 0.5537(3) -0.1420(2) 0.3085(2) 0.0560(7) Uani 1 1 d .
B1 B 0.4155(8) -0.3882(5) 0.7655(5) 0.0914(16) Uani 1 1 d .
C1 C 0.7511(5) -0.3546(4) 0.4885(4) 0.0759(11) Uani 1 1 d .
C10 C 0.9821(5) 0.3953(4) 0.7464(4) 0.0857(13) Uani 1 1 d .
C11 C 0.9879(6) 0.5140(4) 0.7932(4) 0.1059(17) Uani 1 1 d .
C12 C 0.8552(7) 0.5476(4) 0.7702(5) 0.1032(17) Uani 1 1 d .
C13 C 0.7169(5) 0.4641(3) 0.6990(4) 0.0816(12) Uani 1 1 d .
C14 C 0.4450(4) -0.3217(3) 0.6654(4) 0.0657(10) Uani 1 1 d .
C15 C 0.5949(5) -0.2175(3) 0.2466(3) 0.0680(10) Uani 1 1 d .
C16 C 0.6449(5) -0.1784(4) 0.1642(3) 0.0697(10) Uani 1 1 d .
C17 C 0.6564(4) -0.0540(3) 0.1380(3) 0.0597(8) Uani 1 1 d .
C18 C 0.6067(4) 0.0221(3) 0.1994(3) 0.0625(9) Uani 1 1 d .
C19 C 0.5593(4) -0.0229(3) 0.2811(3) 0.0575(8) Uani 1 1 d .
C2 C 0.8948(6) -0.3738(5) 0.5218(4) 0.0956(15) Uani 1 1 d .
C20 C 0.7194(4) -0.0041(4) 0.0531(3) 0.0689(10) Uani 1 1 d .
C21 C 0.7319(7) -0.0880(6) -0.0251(4) 0.1023(15) Uani 1 1 d .
C22 C 0.7947(8) -0.0395(8) -0.1018(4) 0.123(2) Uani 1 1 d .
C23 C 0.8427(7) 0.0909(8) -0.1028(5) 0.120(2) Uani 1 1 d .
C24 C 0.8291(8) 0.1746(7) -0.0291(5) 0.141(3) Uani 1 1 d .
C25 C 0.7664(7) 0.1271(5) 0.0474(4) 0.1133(19) Uani 1 1 d .
C3 C 1.0226(6) -0.2741(5) 0.5777(4) 0.0951(15) Uani 1 1 d .
C4 C 1.0053(5) -0.1533(4) 0.6018(3) 0.0754(11) Uani 1 1 d .
C5 C 0.8575(4) -0.1391(3) 0.5657(3) 0.0560(8) Uani 1 1 d .
C6 C 0.8275(4) -0.0155(3) 0.5867(2) 0.0497(7) Uani 1 1 d .
C7 C 0.9222(4) 0.1054(3) 0.6421(3) 0.0583(8) Uani 1 1 d .
C8 C 0.8209(4) 0.1788(3) 0.6326(3) 0.0530(8) Uani 1 1 d .
C9 C 0.8394(4) 0.3119(3) 0.6784(3) 0.0603(9) Uani 1 1 d .
H1 H 0.6641 -0.4247 0.4498 0.091 Uiso 1 1 calc R
H2 H 0.9044 -0.4556 0.5060 0.115 Uiso 1 1 calc R
H3 H 1.1214 -0.2859 0.5999 0.114 Uiso 1 1 calc R
H4 H 1.0918 -0.0834 0.6417 0.090 Uiso 1 1 calc R
H5 H 1.0301 0.1316 0.6779 0.070 Uiso 1 1 calc R
H6 H 1.0730 0.3711 0.7602 0.103 Uiso 1 1 calc R
H7 H 1.0823 0.5705 0.8402 0.127 Uiso 1 1 calc R
H8 H 0.8568 0.6270 0.8024 0.124 Uiso 1 1 calc R
H9 H 0.6267 0.4898 0.6819 0.098 Uiso 1 1 calc R
H10 H 0.3458 -0.4754 0.7400 0.110 Uiso 1 1 calc R
H11 H 0.3695 -0.3384 0.8006 0.110 Uiso 1 1 calc R
H12 H 0.5133 -0.3910 0.8163 0.110 Uiso 1 1 calc R
H13 H 0.5889 -0.3023 0.2611 0.082 Uiso 1 1 calc R
H14 H 0.6719 -0.2362 0.1247 0.084 Uiso 1 1 calc R
H15 H 0.6061 0.1056 0.1840 0.075 Uiso 1 1 calc R
H16 H 0.5289 0.0321 0.3207 0.069 Uiso 1 1 calc R
H17 H 0.6976 -0.1777 -0.0256 0.123 Uiso 1 1 calc R
H18 H 0.8040 -0.0965 -0.1530 0.147 Uiso 1 1 calc R
H19 H 0.8854 0.1232 -0.1545 0.144 Uiso 1 1 calc R
H20 H 0.8622 0.2640 -0.0302 0.169 Uiso 1 1 calc R
H21 H 0.7553 0.1853 0.0966 0.136 Uiso 1 1 calc R

loop_
_atom_site_aniso_label
_atom_site_aniso_U_11
_atom_site_aniso_U_22
_atom_site_aniso_U_33
_atom_site_aniso_U_23
_atom_site_aniso_U_13
_atom_site_aniso_U_12
Fe1 0.0460(3) 0.0393(3) 0.0684(3) 0.0068(2) 0.0199(2) 0.01407(19)
N1 0.0631(17) 0.0545(16) 0.0697(18) 0.0137(14) 0.0285(14) 0.0283(14)
N2 0.0445(14) 0.0409(13) 0.0635(16) 0.0064(12) 0.0180(12) 0.0156(11)
N3 0.0414(13) 0.0451(13) 0.0617(16) 0.0025(12) 0.0165(12) 0.0109(11)
N4 0.069(2) 0.0442(15) 0.077(2) 0.0022(14) 0.0287(15) 0.0099(14)
N5 0.069(2) 0.0573(18) 0.083(2) 0.0115(16) 0.0324(17) 0.0228(15)
N6 0.0539(15) 0.0464(14) 0.0690(18) 0.0085(13) 0.0217(13) 0.0166(12)
C1 0.085(3) 0.060(2) 0.100(3) 0.019(2) 0.037(2) 0.041(2)
C2 0.106(4) 0.087(3) 0.124(4) 0.025(3) 0.045(3) 0.068(3)
C3 0.088(3) 0.119(4) 0.112(4) 0.039(3) 0.042(3) 0.074(3)
C4 0.059(2) 0.094(3) 0.082(3) 0.019(2) 0.0217(19) 0.038(2)
C5 0.0528(19) 0.070(2) 0.057(2) 0.0209(17) 0.0242(15) 0.0291(17)
C6 0.0448(17) 0.0578(18) 0.0507(18) 0.0109(14) 0.0186(13) 0.0192(14)
C7 0.0369(16) 0.071(2) 0.061(2) 0.0071(17) 0.0130(14) 0.0121(16)
C8 0.0486(17) 0.0519(18) 0.0550(19) 0.0076(15) 0.0204(14) 0.0064(14)
C9 0.061(2) 0.0502(18) 0.064(2) 0.0033(16) 0.0254(17) 0.0040(16)
C10 0.070(3) 0.067(2) 0.096(3) -0.014(2) 0.023(2) -0.006(2)
C11 0.092(4) 0.068(3) 0.120(4) -0.026(3) 0.023(3) -0.013(3)
C12 0.118(4) 0.050(2) 0.127(4) -0.019(3) 0.048(3) 0.001(3)
C13 0.095(3) 0.0445(19) 0.108(3) -0.002(2) 0.048(3) 0.010(2)
C14 0.066(2) 0.049(2) 0.089(3) 0.0033(19) 0.033(2) 0.0224(17)
C15 0.082(3) 0.0451(18) 0.081(3) 0.0070(17) 0.033(2) 0.0207(17)
C16 0.082(3) 0.058(2) 0.074(3) 0.0003(18) 0.032(2) 0.0243(19)
C17 0.0546(19) 0.061(2) 0.056(2) 0.0025(16) 0.0126(15) 0.0142(16)
C18 0.066(2) 0.0502(18) 0.070(2) 0.0143(17) 0.0201(18) 0.0189(16)
C19 0.058(2) 0.0497(18) 0.070(2) 0.0098(16) 0.0256(17) 0.0213(15)
C20 0.063(2) 0.082(3) 0.055(2) 0.0090(19) 0.0175(17) 0.0163(19)
C21 0.129(4) 0.118(4) 0.086(3) 0.022(3) 0.052(3) 0.059(3)
C22 0.147(5) 0.180(7) 0.084(4) 0.035(4) 0.066(4) 0.082(5)
C23 0.119(4) 0.170(6) 0.084(4) 0.052(4) 0.052(3) 0.040(4)
C24 0.187(7) 0.121(5) 0.111(5) 0.022(4) 0.087(5) -0.002(5)
C25 0.156(5) 0.086(3) 0.097(4) 0.008(3) 0.073(4) 0.000(3)
B1 0.126(5) 0.066(3) 0.107(4) 0.024(3) 0.065(4) 0.038(3)

loop_
_atom_type_symbol
_atom_type_description
_atom_type_scat_dispersion_real
_atom_type_scat_dispersion_imag
_atom_type_scat_source
C C 0.0033 0.0016 'International Tables Vol C Tables 4.2.6.8 and 6.1.1.4'
H H 0.0000 0.0000 'International Tables Vol C Tables 4.2.6.8 and 6.1.1.4'
N N 0.0061 0.0033 'International Tables Vol C Tables 4.2.6.8 and 6.1.1.4'
B B 0.0013 0.0007 'International Tables Vol C Tables 4.2.6.8 and 6.1.1.4'
Fe Fe 0.3463 0.8444 'International Tables Vol C Tables 4.2.6.8 and 6.1.1.4'

loop_
_geom_angle_atom_site_label_1
_geom_angle_atom_site_label_2
_geom_angle_atom_site_label_3
_geom_angle
_geom_angle_site_symmetry_1
_geom_angle_site_symmetry_3
N3 Fe1 N2 93.29(9) 2_656 .
N3 Fe1 N5 95.55(11) 2_656 .
N2 Fe1 N5 97.70(11) . .
N3 Fe1 N6 93.47(10) 2_656 .
N2 Fe1 N6 90.54(10) . .
N5 Fe1 N6 167.39(10) . .
N3 Fe1 N1 168.38(10) 2_656 .
N2 Fe1 N1 75.10(10) . .
N5 Fe1 N1 86.65(11) . .
N6 Fe1 N1 86.27(10) . .
N3 Fe1 N4 75.37(10) 2_656 2_656
N2 Fe1 N4 167.65(10) . 2_656
N5 Fe1 N4 88.40(12) . 2_656
N6 Fe1 N4 85.37(10) . 2_656
N1 Fe1 N4 116.15(11) . 2_656
C1 N1 C5 117.5(3) . .
C1 N1 Fe1 128.1(3) . .
C5 N1 Fe1 114.4(2) . .
C6 N2 N3 107.8(2) . .
C6 N2 Fe1 119.0(2) . .
N3 N2 Fe1 133.24(19) . .
N2 N3 C8 107.7(2) . .
N2 N3 Fe1 133.45(19) . 2_656
C8 N3 Fe1 118.9(2) . 2_656
C9 N4 C13 117.9(3) . .
C9 N4 Fe1 113.5(2) . 2_656
C13 N4 Fe1 128.5(3) . 2_656
C14 N5 Fe1 178.9(3) . .
C19 N6 C15 115.0(3) . .
C19 N6 Fe1 118.9(2) . .
C15 N6 Fe1 125.6(2) . .
N1 C1 C2 123.1(4) . .
N1 C1 H1 118.5 . .
C2 C1 H1 118.5 . .
C3 C2 C1 119.8(4) . .
C3 C2 H2 120.1 . .
C1 C2 H2 120.1 . .
C2 C3 C4 119.1(4) . .
C2 C3 H3 120.4 . .
C4 C3 H3 120.4 . .
C5 C4 C3 118.7(4) . .
C5 C4 H4 120.6 . .
C3 C4 H4 120.6 . .
N1 C5 C4 121.8(3) . .
N1 C5 C6 115.5(3) . .
C4 C5 C6 122.7(3) . .
N2 C6 C7 110.6(3) . .
N2 C6 C5 116.1(3) . .
C7 C6 C5 133.3(3) . .
C6 C7 C8 104.3(3) . .
C6 C7 H5 127.9 . .
C8 C7 H5 127.9 . .
N3 C8 C7 109.6(3) . .
N3 C8 C9 116.4(3) . .
C7 C8 C9 133.8(3) . .
N4 C9 C10 121.6(3) . .
N4 C9 C8 115.6(3) . .
C10 C9 C8 122.7(4) . .
C11 C10 C9 119.4(5) . .
C11 C10 H6 120.3 . .
C9 C10 H6 120.3 . .
C12 C11 C10 119.0(4) . .
C12 C11 H7 120.5 . .
C10 C11 H7 120.5 . .
C11 C12 C13 119.8(4) . .
C11 C12 H8 120.1 . .
C13 C12 H8 120.1 . .
N4 C13 C12 122.1(4) . .
N4 C13 H9 118.9 . .
C12 C13 H9 118.9 . .
N5 C14 B1 178.9(4) . .
N6 C15 C16 124.2(3) . .
N6 C15 H13 117.9 . .
C16 C15 H13 117.9 . .
C15 C16 C17 121.0(3) . .
C15 C16 H14 119.5 . .
C17 C16 H14 119.5 . .
C16 C17 C18 114.5(3) . .
C16 C17 C20 123.0(3) . .
C18 C17 C20 122.4(3) . .
C19 C18 C17 121.2(3) . .
C19 C18 H15 119.4 . .
C17 C18 H15 119.4 . .
N6 C19 C18 123.9(3) . .
N6 C19 H16 118.0 . .
C18 C19 H16 118.0 . .
C25 C20 C21 117.0(4) . .
C25 C20 C17 121.4(4) . .
C21 C20 C17 121.5(4) . .
C22 C21 C20 120.7(5) . .
C22 C21 H17 119.6 . .
C20 C21 H17 119.6 . .
C23 C22 C21 120.1(5) . .
C23 C22 H18 120.0 . .
C21 C22 H18 120.0 . .
C24 C23 C22 120.4(6) . .
C24 C23 H19 119.8 . .
C22 C23 H19 119.8 . .
C23 C24 C25 119.8(6) . .
C23 C24 H20 120.1 . .
C25 C24 H20 120.1 . .
C20 C25 C24 121.8(5) . .
C20 C25 H21 119.1 . .
C24 C25 H21 119.1 . .
C14 B1 H10 109.5 . .
C14 B1 H11 109.5 . .
H10 B1 H11 109.5 . .
C14 B1 H12 109.5 . .
H10 B1 H12 109.5 . .
H11 B1 H12 109.5 . .

loop_
_geom_bond_atom_site_label_1
_geom_bond_atom_site_label_2
_geom_bond_distance
_geom_bond_site_symmetry_2
Fe1 N3 2.069(2) 2_656
Fe1 N2 2.099(2) .
Fe1 N5 2.143(4) .
Fe1 N6 2.203(3) .
Fe1 N1 2.223(3) .
Fe1 N4 2.263(3) 2_656
N1 C1 1.334(4) .
N1 C5 1.356(4) .
N2 C6 1.338(4) .
N2 N3 1.353(3) .
N3 C8 1.356(4) .
N3 Fe1 2.069(2) 2_656
N4 C9 1.338(5) .
N4 C13 1.346(4) .
N4 Fe1 2.263(3) 2_656
N5 C14 1.126(5) .
N6 C19 1.337(4) .
N6 C15 1.339(4) .
C1 C2 1.363(6) .
C1 H1 0.9300 .
C2 C3 1.344(7) .
C2 H2 0.9300 .
C3 C4 1.389(6) .
C3 H3 0.9300 .
C4 C5 1.377(5) .
C4 H4 0.9300 .
C5 C6 1.465(4) .
C6 C7 1.374(5) .
C7 C8 1.378(5) .
C7 H5 0.9300 .
C8 C9 1.470(4) .
C9 C10 1.386(5) .
C10 C11 1.372(6) .
C10 H6 0.9300 .
C11 C12 1.344(7) .
C11 H7 0.9300 .
C12 C13 1.376(7) .
C12 H8 0.9300 .
C13 H9 0.9300 .
C14 B1 1.590(7) .
C15 C16 1.354(5) .
C15 H13 0.9300 .
C16 C17 1.381(5) .
C16 H14 0.9300 .
C17 C18 1.392(5) .
C17 C20 1.481(5) .
C18 C19 1.351(5) .
C18 H15 0.9300 .
C19 H16 0.9300 .
C20 C25 1.373(6) .
C20 C21 1.393(6) .
C21 C22 1.380(7) .
C21 H17 0.9300 .
C22 C23 1.355(8) .
C22 H18 0.9300 .
C23 C24 1.353(8) .
C23 H19 0.9300 .
C24 C25 1.374(7) .
C24 H20 0.9300 .
C25 H21 0.9300 .
B1 H10 0.9600 .
B1 H11 0.9600 .
B1 H12 0.9600 .

loop_
_geom_torsion_atom_site_label_1
_geom_torsion_atom_site_label_2
_geom_torsion_atom_site_label_3
_geom_torsion_atom_site_label_4
_geom_torsion
_geom_torsion_site_symmetry_1
_geom_torsion_site_symmetry_4
N3 Fe1 N1 C1 -177.7(5) 2_656 .
N2 Fe1 N1 C1 179.9(3) . .
N5 Fe1 N1 C1 81.0(3) . .
N6 Fe1 N1 C1 -88.6(3) . .
N4 Fe1 N1 C1 -5.6(4) 2_656 .
N3 Fe1 N1 C5 1.3(7) 2_656 .
N2 Fe1 N1 C5 -1.2(2) . .
N5 Fe1 N1 C5 -100.1(2) . .
N6 Fe1 N1 C5 90.4(2) . .
N4 Fe1 N1 C5 173.3(2) 2_656 .
N3 Fe1 N2 C6 -178.8(2) 2_656 .
N5 Fe1 N2 C6 85.1(2) . .
N6 Fe1 N2 C6 -85.3(2) . .
N1 Fe1 N2 C6 0.7(2) . .
N4 Fe1 N2 C6 -155.8(4) 2_656 .
N3 Fe1 N2 N3 1.4(3) 2_656 .
N5 Fe1 N2 N3 -94.7(3) . .
N6 Fe1 N2 N3 94.9(3) . .
N1 Fe1 N2 N3 -179.1(3) . .
N4 Fe1 N2 N3 24.4(7) 2_656 .
C6 N2 N3 C8 -0.5(4) . .
Fe1 N2 N3 C8 179.3(2) . .
C6 N2 N3 Fe1 178.3(2) . 2_656
Fe1 N2 N3 Fe1 -1.9(5) . 2_656
N3 Fe1 N5 C14 -146(16) 2_656 .
N2 Fe1 N5 C14 -52(16) . .
N6 Fe1 N5 C14 78(16) . .
N1 Fe1 N5 C14 22(16) . .
N4 Fe1 N5 C14 139(16) 2_656 .
N3 Fe1 N6 C19 44.4(2) 2_656 .
N2 Fe1 N6 C19 -49.0(2) . .
N5 Fe1 N6 C19 180.0(4) . .
N1 Fe1 N6 C19 -124.0(2) . .
N4 Fe1 N6 C19 119.4(2) 2_656 .
N3 Fe1 N6 C15 -143.4(3) 2_656 .
N2 Fe1 N6 C15 123.3(3) . .
N5 Fe1 N6 C15 -7.8(7) . .
N1 Fe1 N6 C15 48.2(3) . .
N4 Fe1 N6 C15 -68.4(3) 2_656 .
C5 N1 C1 C2 -0.3(6) . .
Fe1 N1 C1 C2 178.6(3) . .
N1 C1 C2 C3 -0.1(8) . .
C1 C2 C3 C4 0.9(8) . .
C2 C3 C4 C5 -1.3(7) . .
C1 N1 C5 C4 -0.1(5) . .
Fe1 N1 C5 C4 -179.1(3) . .
C1 N1 C5 C6 -179.4(3) . .
Fe1 N1 C5 C6 1.5(4) . .
C3 C4 C5 N1 0.9(6) . .
C3 C4 C5 C6 -179.8(3) . .
N3 N2 C6 C7 0.3(4) . .
Fe1 N2 C6 C7 -179.5(2) . .
N3 N2 C6 C5 179.7(3) . .
Fe1 N2 C6 C5 -0.1(4) . .
N1 C5 C6 N2 -1.0(4) . .
C4 C5 C6 N2 179.6(3) . .
N1 C5 C6 C7 178.2(3) . .
C4 C5 C6 C7 -1.1(6) . .
N2 C6 C7 C8 0.0(4) . .
C5 C6 C7 C8 -179.3(3) . .
N2 N3 C8 C7 0.5(4) . .
Fe1 N3 C8 C7 -178.5(2) 2_656 .
N2 N3 C8 C9 -175.3(3) . .
Fe1 N3 C8 C9 5.8(4) 2_656 .
C6 C7 C8 N3 -0.3(4) . .
C6 C7 C8 C9 174.4(4) . .
C13 N4 C9 C10 -2.3(6) . .
Fe1 N4 C9 C10 -179.5(3) 2_656 .
C13 N4 C9 C8 175.6(3) . .
Fe1 N4 C9 C8 -1.6(4) 2_656 .
N3 C8 C9 N4 -2.5(5) . .
C7 C8 C9 N4 -176.9(4) . .
N3 C8 C9 C10 175.5(3) . .
C7 C8 C9 C10 1.0(6) . .
N4 C9 C10 C11 3.2(6) . .
C8 C9 C10 C11 -174.6(4) . .
C9 C10 C11 C12 -1.3(8) . .
C10 C11 C12 C13 -1.2(8) . .
C9 N4 C13 C12 -0.3(6) . .
Fe1 N4 C13 C12 176.4(4) 2_656 .
C11 C12 C13 N4 2.1(8) . .
Fe1 N5 C14 B1 -120(23) . .
C19 N6 C15 C16 2.4(5) . .
Fe1 N6 C15 C16 -170.1(3) . .
N6 C15 C16 C17 -0.2(6) . .
C15 C16 C17 C18 -2.6(5) . .
C15 C16 C17 C20 176.2(4) . .
C16 C17 C18 C19 3.2(5) . .
C20 C17 C18 C19 -175.6(3) . .
C15 N6 C19 C18 -1.7(5) . .
Fe1 N6 C19 C18 171.3(3) . .
C17 C18 C19 N6 -1.1(6) . .
C16 C17 C20 C25 -163.2(4) . .
C18 C17 C20 C25 15.4(6) . .
C16 C17 C20 C21 17.6(6) . .
C18 C17 C20 C21 -163.8(4) . .
C25 C20 C21 C22 2.4(8) . .
C17 C20 C21 C22 -178.4(4) . .
C20 C21 C22 C23 -1.0(9) . .
C21 C22 C23 C24 -0.3(10) . .
C22 C23 C24 C25 0.1(11) . .
C21 C20 C25 C24 -2.7(8) . .
C17 C20 C25 C24 178.1(5) . .
C23 C24 C25 C20 1.5(10) . .
